data_4080942
loop_
_publ_author_name
'Ohashi, Masato'
'Shibata, Mitsutoshi'
'Saijo, Hiroki'
'Kambara, Tadashi'
'Ogoshi, Sensuke'

_publ_section_title
;
 Carbon--Fluorine Bond Activation of Tetrafluoroethylene on Palladium(0)
 and Nickel(0): Heat or Lewis Acidic Additive Promoted Oxidative Addition
;
_journal_issue 13
_journal_name_full Organometallics
_journal_page_first 3631
_journal_paper_doi 10.1021/om400255t
_journal_volume 32
_journal_year 2013
_chemical_formula_moiety '2(C46 H32 F4 P2 Pd), C7 H8'
_chemical_formula_sum 'C99 H72 F8 P4 Pd2'
_chemical_formula_weight 1750.18
_chemical_name_systematic
; 
 ? 
;
_space_group_IT_number 14
_symmetry_cell_setting monoclinic
_symmetry_Int_Tables_number 14
_symmetry_space_group_name_Hall '-P 2yn'
_symmetry_space_group_name_H-M 'P 1 21/n 1'
_atom_sites_solution_hydrogens geom
_atom_sites_solution_primary direct
_atom_sites_solution_secondary difmap
_audit_creation_method SHELXL-97
_cell_angle_alpha 90.00
_cell_angle_beta 90.1560(10)
_cell_angle_gamma 90.00
_cell_formula_units_Z 2
_cell_length_a 12.9144(2)
_cell_length_b 18.9247(4)
_cell_length_c 16.1970(3)
_cell_measurement_reflns_used 39516
_cell_measurement_temperature 123(2)
_cell_measurement_theta_max 27.445
_cell_measurement_theta_min 3.155
_cell_volume 3958.55(13)
_computing_cell_refinement 'Rigaku/RAPID Diffractometer Control'
_computing_data_collection 'Rigaku/RAPID Diffractometer Control'
_computing_data_reduction 'teXsan: PROCESS (MSC)'
_computing_molecular_graphics 'Ortep-3 (Louis J. Farrugia, 1999)'
_computing_publication_material 'SHELXL-97 and modified'
_computing_structure_refinement 'SHELXL-97 (Sheldrick, 1999)'
_computing_structure_solution 'PATTY (Bueskens, et al., 1994)'
_diffrn_ambient_temperature 123(2)
_diffrn_detector_area_resol_mean 10.00
_diffrn_measured_fraction_theta_full 0.991
_diffrn_measured_fraction_theta_max 0.991
_diffrn_measurement_device_type 'Rigaku R-AXIS RAPID'
_diffrn_measurement_method \w
_diffrn_radiation_detector 'imaging plate'
_diffrn_radiation_monochromator graphite
_diffrn_radiation_source 'fine-focus sealed tube'
_diffrn_radiation_type MoK\a
_diffrn_radiation_wavelength 0.71075
_diffrn_reflns_av_R_equivalents 0.0574
_diffrn_reflns_av_sigmaI/netI 0.0348
_diffrn_reflns_limit_h_max 16
_diffrn_reflns_limit_h_min -16
_diffrn_reflns_limit_k_max 24
_diffrn_reflns_limit_k_min -24
_diffrn_reflns_limit_l_max 19
_diffrn_reflns_limit_l_min -21
_diffrn_reflns_number 62575
_diffrn_reflns_theta_full 27.46
_diffrn_reflns_theta_max 27.46
_diffrn_reflns_theta_min 3.15
_exptl_absorpt_coefficient_mu 0.604
_exptl_absorpt_correction_T_max 0.9096
_exptl_absorpt_correction_T_min 0.8210
_exptl_absorpt_correction_type multi-scan
_exptl_absorpt_process_details
;
Higashi, T. (1999). Abscor - Empirical Absorption Correction based on
Fourier Series Approximation. Rigaku Corporation, Tokyo, Japan.
;
_exptl_crystal_colour colorless
_exptl_crystal_density_diffrn 1.462
_exptl_crystal_density_method 'not measured'
_exptl_crystal_description block
_exptl_crystal_F_000 1764
_exptl_crystal_size_max 0.34
_exptl_crystal_size_mid 0.19
_exptl_crystal_size_min 0.16
_refine_diff_density_max 0.700
_refine_diff_density_min -1.028
_refine_diff_density_rms 0.094
_refine_ls_extinction_method none
_refine_ls_goodness_of_fit_ref 1.097
_refine_ls_hydrogen_treatment constr
_refine_ls_matrix_type full
_refine_ls_number_parameters 523
_refine_ls_number_reflns 8977
_refine_ls_number_restraints 0
_refine_ls_restrained_S_all 1.097
_refine_ls_R_factor_all 0.0490
_refine_ls_R_factor_gt 0.0363
_refine_ls_shift/su_max 0.004
_refine_ls_shift/su_mean 0.000
_refine_ls_structure_factor_coef Fsqd
_refine_ls_weighting_details 'calc w=1/[\s^2^(Fo^2^)+(0.0290P)^2^+3.7625P] where P=(Fo^2^+2Fc^2^)/3'
_refine_ls_weighting_scheme calc
_refine_ls_wR_factor_gt 0.0724
_refine_ls_wR_factor_ref 0.0795
_reflns_number_gt 7404
_reflns_number_total 8977
_reflns_threshold_expression >2sigma(I)
_cod_data_source_file om400255t_si_002.cif
_cod_data_source_block 3c
_cod_depositor_comments
;
The following automatic conversions were performed:

'_symmetry_cell_setting' value 'Monoclinic' changed to 'monoclinic'
according to /home/saulius/struct/CIF-dictionaries/cif_core.dic
dictionary named 'cif_core.dic' version 2.4.2 from
2011-04-26.

'_exptl_absorpt_correction_type' value 'Multi-Scan'
changed to 'multi-scan' according to
/home/saulius/struct/CIF-dictionaries/cif_core.dic dictionary named
'cif_core.dic' version 2.4.2 from 2011-04-26.

Automatic conversion script
Id: cif_fix_values 1891 2012-01-12 08:04:46Z andrius 
;
_cod_original_cell_volume 3958.56(13)
_cod_original_sg_symbol_H-M 'P 21/n'
_cod_database_code 4080942

loop_
_symmetry_equiv_pos_as_xyz
'x, y, z'
'-x+1/2, y+1/2, -z+1/2'
'-x, -y, -z'
'x-1/2, -y-1/2, z-1/2'

loop_
_atom_site_label
_atom_site_type_symbol
_atom_site_fract_x
_atom_site_fract_y
_atom_site_fract_z
_atom_site_U_iso_or_equiv
_atom_site_adp_type
_atom_site_occupancy
_atom_site_symmetry_multiplicity
_atom_site_calc_flag
_atom_site_refinement_flags
_atom_site_disorder_assembly
_atom_site_disorder_group
Pd Pd 0.224195(13) 0.195964(10) 1.024441(10) 0.01672(6) Uani 1 1 d . . .
P1 P 0.12315(4) 0.20523(3) 0.90586(3) 0.01544(12) Uani 1 1 d . . .
P2 P 0.09070(4) 0.24079(3) 1.11032(3) 0.01589(12) Uani 1 1 d . . .
F1 F 0.39274(11) 0.09663(8) 0.97254(9) 0.0313(3) Uani 1 1 d . . .
F2 F 0.43905(11) 0.20795(8) 0.96879(10) 0.0324(4) Uani 1 1 d . . .
F3 F 0.40911(12) 0.21622(10) 1.13393(10) 0.0398(4) Uani 1 1 d . . .
F4 F 0.35116(13) 0.10631(10) 1.13467(10) 0.0416(4) Uani 1 1 d . . .
C1 C 0.37120(19) 0.16189(14) 1.00380(15) 0.0237(5) Uani 1 1 d . . .
C2 C 0.35267(19) 0.16816(15) 1.09047(16) 0.0266(6) Uani 1 1 d . . .
C11 C -0.00035(17) 0.16450(12) 0.93368(13) 0.0156(4) Uani 1 1 d . . .
C12 C -0.00757(18) 0.08993(12) 0.92352(14) 0.0183(5) Uani 1 1 d . . .
H12 H 0.0455 0.0655 0.8948 0.022 Uiso 1 1 calc R . .
C13 C -0.08944(18) 0.05296(13) 0.95442(14) 0.0206(5) Uani 1 1 d . . .
H13 H -0.0913 0.0030 0.9485 0.025 Uiso 1 1 calc R . .
C14 C -0.17162(18) 0.08783(13) 0.99519(14) 0.0199(5) Uani 1 1 d . . .
C15 C -0.2596(2) 0.05032(14) 1.02424(15) 0.0271(6) Uani 1 1 d . . .
H15 H -0.2626 0.0004 1.0184 0.033 Uiso 1 1 calc R . .
C16 C -0.3400(2) 0.08543(15) 1.06055(16) 0.0312(6) Uani 1 1 d . . .
H16 H -0.3985 0.0598 1.0796 0.037 Uiso 1 1 calc R . .
C17 C -0.33641(19) 0.15946(15) 1.06978(15) 0.0270(6) Uani 1 1 d . . .
H17 H -0.3930 0.1835 1.0944 0.032 Uiso 1 1 calc R . .
C18 C -0.25194(18) 0.19697(14) 1.04345(14) 0.0214(5) Uani 1 1 d . . .
H18 H -0.2501 0.2467 1.0509 0.026 Uiso 1 1 calc R . .
C19 C -0.16697(17) 0.16241(13) 1.00513(13) 0.0170(5) Uani 1 1 d . . .
C20 C -0.07721(17) 0.19968(12) 0.97697(13) 0.0153(4) Uani 1 1 d . . .
C21 C -0.00319(16) 0.30026(12) 1.05907(13) 0.0151(4) Uani 1 1 d . . .
C22 C 0.00005(17) 0.37376(12) 1.07650(14) 0.0173(5) Uani 1 1 d . . .
H22 H 0.0408 0.3902 1.1215 0.021 Uiso 1 1 calc R . .
C23 C -0.05407(17) 0.42144(12) 1.02996(14) 0.0187(5) Uani 1 1 d . . .
H23 H -0.0519 0.4701 1.0441 0.022 Uiso 1 1 calc R . .
C24 C -0.11336(17) 0.39937(12) 0.96100(14) 0.0182(5) Uani 1 1 d . . .
C25 C -0.15997(18) 0.44810(13) 0.90563(15) 0.0234(5) Uani 1 1 d . . .
H25 H -0.1534 0.4974 0.9154 0.028 Uiso 1 1 calc R . .
C26 C -0.21439(19) 0.42478(14) 0.83817(16) 0.0261(6) Uani 1 1 d . . .
H26 H -0.2431 0.4579 0.8004 0.031 Uiso 1 1 calc R . .
C27 C -0.22786(19) 0.35175(14) 0.82473(16) 0.0250(5) Uani 1 1 d . . .
H27 H -0.2673 0.3360 0.7787 0.030 Uiso 1 1 calc R . .
C28 C -0.18481(17) 0.30333(13) 0.87715(14) 0.0199(5) Uani 1 1 d . . .
H28 H -0.1957 0.2543 0.8678 0.024 Uiso 1 1 calc R . .
C29 C -0.12355(17) 0.32581(12) 0.94582(14) 0.0166(5) Uani 1 1 d . . .
C30 C -0.06749(16) 0.27652(12) 0.99563(13) 0.0147(4) Uani 1 1 d . . .
C101 C 0.15774(18) 0.16145(12) 0.80921(14) 0.0179(5) Uani 1 1 d . . .
C102 C 0.0839(2) 0.14480(13) 0.74917(15) 0.0244(5) Uani 1 1 d . . .
H102 H 0.0124 0.1514 0.7604 0.029 Uiso 1 1 calc R . .
C103 C 0.1148(2) 0.11857(14) 0.67301(15) 0.0290(6) Uani 1 1 d . . .
H103 H 0.0645 0.1071 0.6323 0.035 Uiso 1 1 calc R . .
C104 C 0.2193(2) 0.10910(14) 0.65653(16) 0.0315(6) Uani 1 1 d . . .
H104 H 0.2405 0.0918 0.6042 0.038 Uiso 1 1 calc R . .
C105 C 0.2923(2) 0.12462(14) 0.71589(16) 0.0290(6) Uani 1 1 d . . .
H105 H 0.3637 0.1177 0.7045 0.035 Uiso 1 1 calc R . .
C106 C 0.26192(19) 0.15041(13) 0.79267(15) 0.0235(5) Uani 1 1 d . . .
H106 H 0.3125 0.1604 0.8337 0.028 Uiso 1 1 calc R . .
C111 C 0.10787(17) 0.29658(12) 0.87023(13) 0.0164(5) Uani 1 1 d . . .
C112 C 0.04882(18) 0.31572(13) 0.80149(14) 0.0197(5) Uani 1 1 d . . .
H112 H 0.0088 0.2811 0.7733 0.024 Uiso 1 1 calc R . .
C113 C 0.04851(19) 0.38512(13) 0.77435(15) 0.0231(5) Uani 1 1 d . . .
H113 H 0.0068 0.3981 0.7284 0.028 Uiso 1 1 calc R . .
C114 C 0.10840(19) 0.43565(13) 0.81362(15) 0.0232(5) Uani 1 1 d . . .
H114 H 0.1087 0.4830 0.7940 0.028 Uiso 1 1 calc R . .
C115 C 0.16778(18) 0.41718(13) 0.88141(15) 0.0223(5) Uani 1 1 d . . .
H115 H 0.2088 0.4518 0.9086 0.027 Uiso 1 1 calc R . .
C116 C 0.16740(17) 0.34794(12) 0.90969(14) 0.0183(5) Uani 1 1 d . . .
H116 H 0.2081 0.3355 0.9564 0.022 Uiso 1 1 calc R . .
C201 C 0.14200(19) 0.29794(12) 1.19178(14) 0.0206(5) Uani 1 1 d . . .
C202 C 0.0905(2) 0.31037(14) 1.26610(15) 0.0283(6) Uani 1 1 d . . .
H202 H 0.0298 0.2844 1.2793 0.034 Uiso 1 1 calc R . .
C203 C 0.1284(2) 0.36104(15) 1.32100(17) 0.0373(7) Uani 1 1 d . . .
H203 H 0.0932 0.3695 1.3715 0.045 Uiso 1 1 calc R . .
C204 C 0.2165(2) 0.39891(15) 1.30245(18) 0.0379(7) Uani 1 1 d . . .
H204 H 0.2406 0.4345 1.3392 0.045 Uiso 1 1 calc R . .
C205 C 0.2699(2) 0.38498(15) 1.23011(18) 0.0333(6) Uani 1 1 d . . .
H205 H 0.3317 0.4102 1.2180 0.040 Uiso 1 1 calc R . .
C206 C 0.23338(19) 0.33430(14) 1.17537(16) 0.0254(5) Uani 1 1 d . . .
H206 H 0.2710 0.3244 1.1264 0.030 Uiso 1 1 calc R . .
C211 C 0.01394(18) 0.17470(12) 1.16402(13) 0.0175(5) Uani 1 1 d . . .
C212 C -0.08601(19) 0.18867(13) 1.19289(14) 0.0216(5) Uani 1 1 d . . .
H212 H -0.1162 0.2338 1.1841 0.026 Uiso 1 1 calc R . .
C213 C -0.1410(2) 0.13700(14) 1.23418(15) 0.0264(6) Uani 1 1 d . . .
H213 H -0.2091 0.1466 1.2533 0.032 Uiso 1 1 calc R . .
C214 C -0.0969(2) 0.07110(14) 1.24778(16) 0.0293(6) Uani 1 1 d . . .
H214 H -0.1349 0.0356 1.2760 0.035 Uiso 1 1 calc R . .
C215 C 0.0024(2) 0.05713(13) 1.22025(15) 0.0266(6) Uani 1 1 d . . .
H215 H 0.0329 0.0123 1.2305 0.032 Uiso 1 1 calc R . .
C216 C 0.05752(19) 0.10845(13) 1.17776(14) 0.0210(5) Uani 1 1 d . . .
H216 H 0.1251 0.0983 1.1580 0.025 Uiso 1 1 calc R . .
C31 C -0.0519(3) 0.1088(3) 0.4759(2) 0.0795(16) Uani 1 1 d . A -1
C32 C 0.0472(6) 0.0692(5) 0.4535(4) 0.0511(18) Uani 0.50 1 d P A -1
C33 C -0.1125(5) 0.0449(4) 0.5275(4) 0.0386(14) Uani 0.50 1 d P A -1
C34 C 0.0789(3) 0.0121(3) 0.4635(2) 0.0581(11) Uani 1 1 d . A -1
C35 C 0.0175(5) -0.0483(4) 0.5138(3) 0.0378(15) Uani 0.50 1 d P A -1

loop_
_atom_site_aniso_label
_atom_site_aniso_U_11
_atom_site_aniso_U_22
_atom_site_aniso_U_33
_atom_site_aniso_U_23
_atom_site_aniso_U_13
_atom_site_aniso_U_12
Pd 0.01350(9) 0.02123(10) 0.01541(9) -0.00038(7) -0.00014(6) 0.00143(7)
P1 0.0139(3) 0.0182(3) 0.0142(3) -0.0012(2) 0.0010(2) 0.0005(2)
P2 0.0159(3) 0.0174(3) 0.0144(3) -0.0011(2) 0.0006(2) -0.0002(2)
F1 0.0268(8) 0.0272(8) 0.0398(9) -0.0064(7) 0.0025(7) 0.0067(6)
F2 0.0195(7) 0.0371(9) 0.0407(9) 0.0006(7) 0.0054(6) -0.0053(6)
F3 0.0247(8) 0.0590(12) 0.0356(9) -0.0171(8) -0.0129(7) 0.0055(8)
F4 0.0393(10) 0.0523(11) 0.0332(9) 0.0160(8) -0.0021(7) 0.0144(8)
C1 0.0194(12) 0.0232(13) 0.0284(14) -0.0008(10) -0.0001(10) -0.0005(10)
C2 0.0186(12) 0.0343(15) 0.0267(13) -0.0001(11) -0.0066(10) 0.0047(11)
C11 0.0170(11) 0.0156(11) 0.0143(11) 0.0005(9) -0.0024(8) 0.0001(9)
C12 0.0205(12) 0.0176(12) 0.0169(11) -0.0015(9) 0.0004(9) 0.0019(9)
C13 0.0273(13) 0.0137(12) 0.0208(12) 0.0000(9) -0.0035(10) -0.0004(9)
C14 0.0214(12) 0.0225(13) 0.0159(11) 0.0027(9) -0.0021(9) -0.0042(10)
C15 0.0300(14) 0.0245(14) 0.0267(13) 0.0038(11) -0.0005(11) -0.0101(11)
C16 0.0250(14) 0.0390(16) 0.0295(14) 0.0036(12) 0.0061(11) -0.0132(12)
C17 0.0185(13) 0.0377(16) 0.0247(13) 0.0010(11) 0.0048(10) -0.0007(11)
C18 0.0198(12) 0.0230(13) 0.0214(12) 0.0012(10) 0.0005(9) 0.0003(10)
C19 0.0173(11) 0.0209(12) 0.0127(11) 0.0006(9) -0.0019(8) -0.0025(9)
C20 0.0153(11) 0.0166(11) 0.0139(11) 0.0006(9) -0.0030(8) 0.0004(9)
C21 0.0143(11) 0.0181(12) 0.0131(10) 0.0003(9) 0.0038(8) -0.0011(9)
C22 0.0178(11) 0.0176(12) 0.0165(11) -0.0023(9) 0.0040(9) -0.0024(9)
C23 0.0197(12) 0.0143(12) 0.0221(12) -0.0009(9) 0.0083(9) -0.0009(9)
C24 0.0160(11) 0.0185(12) 0.0202(12) 0.0007(9) 0.0050(9) 0.0014(9)
C25 0.0222(13) 0.0163(12) 0.0317(14) 0.0028(10) 0.0035(10) 0.0033(10)
C26 0.0253(13) 0.0234(14) 0.0295(14) 0.0078(11) -0.0019(10) 0.0060(10)
C27 0.0224(13) 0.0285(14) 0.0241(13) 0.0014(10) -0.0061(10) 0.0026(10)
C28 0.0171(11) 0.0193(12) 0.0235(12) -0.0006(10) 0.0004(9) 0.0016(9)
C29 0.0134(11) 0.0192(12) 0.0174(11) 0.0008(9) 0.0032(9) 0.0016(9)
C30 0.0126(11) 0.0156(11) 0.0160(11) 0.0001(9) 0.0055(8) 0.0005(8)
C101 0.0217(12) 0.0171(12) 0.0150(11) -0.0008(9) 0.0022(9) -0.0003(9)
C102 0.0277(13) 0.0241(14) 0.0216(13) -0.0029(10) 0.0005(10) 0.0002(11)
C103 0.0432(16) 0.0263(14) 0.0177(13) -0.0043(10) 0.0026(11) -0.0035(12)
C104 0.0530(18) 0.0205(14) 0.0210(13) -0.0025(10) 0.0161(12) -0.0009(12)
C105 0.0340(15) 0.0215(14) 0.0314(14) -0.0002(11) 0.0156(12) 0.0016(11)
C106 0.0234(13) 0.0224(13) 0.0248(13) 0.0000(10) 0.0059(10) 0.0007(10)
C111 0.0138(11) 0.0192(12) 0.0163(11) -0.0009(9) 0.0062(8) 0.0005(9)
C112 0.0181(12) 0.0233(13) 0.0178(12) -0.0015(9) 0.0005(9) -0.0033(9)
C113 0.0234(13) 0.0262(14) 0.0196(12) 0.0027(10) 0.0000(10) 0.0035(10)
C114 0.0252(13) 0.0178(12) 0.0265(13) 0.0010(10) 0.0079(10) 0.0023(10)
C115 0.0214(12) 0.0221(13) 0.0234(13) -0.0053(10) 0.0047(10) -0.0034(10)
C116 0.0179(12) 0.0210(12) 0.0160(11) -0.0037(9) 0.0029(9) 0.0000(9)
C201 0.0260(13) 0.0179(12) 0.0179(12) 0.0018(9) -0.0073(9) 0.0007(10)
C202 0.0390(15) 0.0259(14) 0.0200(13) -0.0007(10) -0.0009(11) -0.0046(12)
C203 0.059(2) 0.0324(16) 0.0199(14) -0.0050(11) -0.0053(13) -0.0018(14)
C204 0.0547(19) 0.0292(16) 0.0296(15) -0.0046(12) -0.0208(14) -0.0042(14)
C205 0.0285(15) 0.0272(15) 0.0442(17) 0.0024(12) -0.0153(12) -0.0054(11)
C206 0.0235(13) 0.0231(13) 0.0295(14) -0.0007(11) -0.0029(10) -0.0008(10)
C211 0.0213(12) 0.0183(12) 0.0129(11) -0.0017(9) -0.0017(9) -0.0021(9)
C212 0.0250(13) 0.0209(13) 0.0189(12) 0.0003(10) 0.0010(9) 0.0008(10)
C213 0.0254(13) 0.0303(15) 0.0234(13) 0.0031(11) 0.0061(10) -0.0012(11)
C214 0.0358(15) 0.0255(14) 0.0267(14) 0.0064(11) 0.0040(11) -0.0071(11)
C215 0.0365(15) 0.0162(13) 0.0271(14) 0.0019(10) -0.0020(11) 0.0023(11)
C216 0.0234(12) 0.0197(13) 0.0200(12) -0.0029(9) -0.0016(9) 0.0017(10)
C31 0.039(2) 0.151(5) 0.048(2) -0.037(3) -0.0037(17) 0.003(3)
C32 0.048(4) 0.079(6) 0.026(3) -0.002(3) 0.000(3) -0.013(4)
C33 0.034(3) 0.051(4) 0.031(3) -0.009(3) -0.005(2) 0.006(3)
C34 0.0263(18) 0.108(4) 0.040(2) -0.027(2) 0.0028(14) -0.002(2)
C35 0.024(3) 0.069(5) 0.020(3) -0.012(3) -0.002(2) -0.004(3)

loop_
_atom_type_symbol
_atom_type_description
_atom_type_scat_dispersion_real
_atom_type_scat_dispersion_imag
_atom_type_scat_source
F F 0.0171 0.0103 'International Tables Vol C Tables 4.2.6.8 and 6.1.1.4'
P P 0.1023 0.0942 'International Tables Vol C Tables 4.2.6.8 and 6.1.1.4'
Pd Pd -0.9988 1.0072 'International Tables Vol C Tables 4.2.6.8 and 6.1.1.4'
H H 0.0000 0.0000 'International Tables Vol C Tables 4.2.6.8 and 6.1.1.4'
C C 0.0033 0.0016 'International Tables Vol C Tables 4.2.6.8 and 6.1.1.4'

loop_
_geom_angle_atom_site_label_1
_geom_angle_atom_site_label_2
_geom_angle_atom_site_label_3
_geom_angle
C1 Pd C2 41.09(10)
C1 Pd P1 114.21(7)
C2 Pd P1 154.94(8)
C1 Pd P2 152.77(7)
C2 Pd P2 112.07(8)
P1 Pd P2 92.88(2)
C101 P1 C11 103.61(11)
C101 P1 C111 100.62(10)
C11 P1 C111 112.45(10)
C101 P1 Pd 122.36(8)
C11 P1 Pd 104.63(7)
C111 P1 Pd 113.00(8)
C211 P2 C201 104.98(11)
C211 P2 C21 106.00(10)
C201 P2 C21 101.52(10)
C211 P2 Pd 115.59(8)
C201 P2 Pd 111.82(8)
C21 P2 Pd 115.51(7)
F2 C1 F1 107.05(19)
F2 C1 C2 117.7(2)
F1 C1 C2 118.3(2)
F2 C1 Pd 117.90(17)
F1 C1 Pd 122.66(16)
C2 C1 Pd 69.72(14)
F3 C2 F4 108.0(2)
F3 C2 C1 118.2(2)
F4 C2 C1 116.4(2)
F3 C2 Pd 122.18(18)
F4 C2 Pd 118.73(17)
C1 C2 Pd 69.19(14)
C20 C11 C12 119.2(2)
C20 C11 P1 123.24(17)
C12 C11 P1 116.49(17)
C13 C12 C11 121.1(2)
C13 C12 H12 119.4
C11 C12 H12 119.4
C12 C13 C14 121.0(2)
C12 C13 H13 119.5
C14 C13 H13 119.5
C13 C14 C15 121.5(2)
C13 C14 C19 119.0(2)
C15 C14 C19 119.5(2)
C16 C15 C14 120.6(2)
C16 C15 H15 119.7
C14 C15 H15 119.7
C15 C16 C17 120.3(2)
C15 C16 H16 119.9
C17 C16 H16 119.9
C18 C17 C16 120.5(2)
C18 C17 H17 119.8
C16 C17 H17 119.8
C17 C18 C19 120.9(2)
C17 C18 H18 119.5
C19 C18 H18 119.5
C18 C19 C14 118.3(2)
C18 C19 C20 122.6(2)
C14 C19 C20 119.1(2)
C11 C20 C19 120.4(2)
C11 C20 C30 120.7(2)
C19 C20 C30 118.9(2)
C30 C21 C22 118.7(2)
C30 C21 P2 121.55(17)
C22 C21 P2 119.20(17)
C23 C22 C21 121.5(2)
C23 C22 H22 119.3
C21 C22 H22 119.3
C22 C23 C24 121.0(2)
C22 C23 H23 119.5
C24 C23 H23 119.5
C23 C24 C25 122.3(2)
C23 C24 C29 118.4(2)
C25 C24 C29 119.3(2)
C26 C25 C24 120.7(2)
C26 C25 H25 119.7
C24 C25 H25 119.7
C25 C26 C27 120.1(2)
C25 C26 H26 120.0
C27 C26 H26 120.0
C28 C27 C26 120.8(2)
C28 C27 H27 119.6
C26 C27 H27 119.6
C27 C28 C29 120.5(2)
C27 C28 H28 119.7
C29 C28 H28 119.7
C24 C29 C28 118.5(2)
C24 C29 C30 119.7(2)
C28 C29 C30 121.6(2)
C21 C30 C29 120.4(2)
C21 C30 C20 120.9(2)
C29 C30 C20 118.7(2)
C106 C101 C102 119.5(2)
C106 C101 P1 118.22(18)
C102 C101 P1 122.08(18)
C103 C102 C101 120.1(2)
C103 C102 H102 119.9
C101 C102 H102 119.9
C104 C103 C102 119.9(2)
C104 C103 H103 120.0
C102 C103 H103 120.0
C105 C104 C103 120.2(2)
C105 C104 H104 119.9
C103 C104 H104 119.9
C104 C105 C106 120.3(2)
C104 C105 H105 119.9
C106 C105 H105 119.9
C101 C106 C105 120.0(2)
C101 C106 H106 120.0
C105 C106 H106 120.0
C116 C111 C112 119.0(2)
C116 C111 P1 117.05(17)
C112 C111 P1 123.64(18)
C113 C112 C111 120.0(2)
C113 C112 H112 120.0
C111 C112 H112 120.0
C114 C113 C112 120.6(2)
C114 C113 H113 119.7
C112 C113 H113 119.7
C115 C114 C113 119.9(2)
C115 C114 H114 120.1
C113 C114 H114 120.1
C114 C115 C116 119.9(2)
C114 C115 H115 120.1
C116 C115 H115 120.1
C115 C116 C111 120.6(2)
C115 C116 H116 119.7
C111 C116 H116 119.7
C206 C201 C202 119.1(2)
C206 C201 P2 117.40(19)
C202 C201 P2 123.30(19)
C203 C202 C201 119.9(3)
C203 C202 H202 120.1
C201 C202 H202 120.1
C204 C203 C202 120.4(3)
C204 C203 H203 119.8
C202 C203 H203 119.8
C203 C204 C205 119.9(3)
C203 C204 H204 120.1
C205 C204 H204 120.1
C204 C205 C206 120.1(3)
C204 C205 H205 119.9
C206 C205 H205 119.9
C205 C206 C201 120.4(3)
C205 C206 H206 119.8
C201 C206 H206 119.8
C216 C211 C212 119.3(2)
C216 C211 P2 118.37(18)
C212 C211 P2 122.30(18)
C213 C212 C211 120.2(2)
C213 C212 H212 119.9
C211 C212 H212 119.9
C212 C213 C214 120.1(2)
C212 C213 H213 120.0
C214 C213 H213 120.0
C215 C214 C213 120.0(2)
C215 C214 H214 120.0
C213 C214 H214 120.0
C214 C215 C216 120.2(2)
C214 C215 H215 119.9
C216 C215 H215 119.9
C215 C216 C211 120.1(2)
C215 C216 H216 119.9
C211 C216 H216 119.9
C32 C31 C33 99.1(5)
C34 C32 C31 135.7(7)
C32 C34 C35 123.6(5)

loop_
_geom_bond_atom_site_label_1
_geom_bond_atom_site_label_2
_geom_bond_distance
Pd C1 2.034(2)
Pd C2 2.041(2)
Pd P1 2.3257(6)
Pd P2 2.3748(6)
P1 C101 1.828(2)
P1 C11 1.829(2)
P1 C111 1.833(2)
P2 C211 1.819(2)
P2 C201 1.829(2)
P2 C21 1.849(2)
F1 C1 1.364(3)
F2 C1 1.361(3)
F3 C2 1.360(3)
F4 C2 1.372(3)
C1 C2 1.430(4)
C11 C20 1.387(3)
C11 C12 1.424(3)
C12 C13 1.364(3)
C12 H12 0.9500
C13 C14 1.415(3)
C13 H13 0.9500
C14 C15 1.421(3)
C14 C19 1.422(3)
C15 C16 1.367(4)
C15 H15 0.9500
C16 C17 1.410(4)
C16 H16 0.9500
C17 C18 1.370(3)
C17 H17 0.9500
C18 C19 1.422(3)
C18 H18 0.9500
C19 C20 1.433(3)
C20 C30 1.491(3)
C21 C30 1.394(3)
C21 C22 1.420(3)
C22 C23 1.367(3)
C22 H22 0.9500
C23 C24 1.416(3)
C23 H23 0.9500
C24 C25 1.419(3)
C24 C29 1.420(3)
C25 C26 1.371(4)
C25 H25 0.9500
C26 C27 1.410(4)
C26 H26 0.9500
C27 C28 1.366(3)
C27 H27 0.9500
C28 C29 1.428(3)
C28 H28 0.9500
C29 C30 1.429(3)
C101 C106 1.388(3)
C101 C102 1.396(3)
C102 C103 1.389(3)
C102 H102 0.9500
C103 C104 1.388(4)
C103 H103 0.9500
C104 C105 1.376(4)
C104 H104 0.9500
C105 C106 1.393(3)
C105 H105 0.9500
C106 H106 0.9500
C111 C116 1.393(3)
C111 C112 1.396(3)
C112 C113 1.385(3)
C112 H112 0.9500
C113 C114 1.384(4)
C113 H113 0.9500
C114 C115 1.383(3)
C114 H114 0.9500
C115 C116 1.388(3)
C115 H115 0.9500
C116 H116 0.9500
C201 C206 1.392(4)
C201 C202 1.397(3)
C202 C203 1.395(4)
C202 H202 0.9500
C203 C204 1.379(4)
C203 H203 0.9500
C204 C205 1.387(4)
C204 H204 0.9500
C205 C206 1.388(4)
C205 H205 0.9500
C206 H206 0.9500
C211 C216 1.392(3)
C211 C212 1.399(3)
C212 C213 1.382(3)
C212 H212 0.9500
C213 C214 1.388(4)
C213 H213 0.9500
C214 C215 1.384(4)
C214 H214 0.9500
C215 C216 1.388(3)
C215 H215 0.9500
C216 H216 0.9500
C31 C32 1.527(9)
C31 C33 1.667(9)
C32 C34 1.167(9)
C34 C35 1.614(8)

loop_
_geom_torsion_atom_site_label_1
_geom_torsion_atom_site_label_2
_geom_torsion_atom_site_label_3
_geom_torsion_atom_site_label_4
_geom_torsion
C1 Pd P1 C101 17.54(12)
C2 Pd P1 C101 9.2(2)
P2 Pd P1 C101 -165.38(9)
C1 Pd P1 C11 134.50(11)
C2 Pd P1 C11 126.2(2)
P2 Pd P1 C11 -48.42(8)
C1 Pd P1 C111 -102.85(11)
C2 Pd P1 C111 -111.2(2)
P2 Pd P1 C111 74.23(8)
C1 Pd P2 C211 -88.17(18)
C2 Pd P2 C211 -79.89(12)
P1 Pd P2 C211 97.64(8)
C1 Pd P2 C201 31.86(18)
C2 Pd P2 C201 40.14(12)
P1 Pd P2 C201 -142.33(8)
C1 Pd P2 C21 147.29(18)
C2 Pd P2 C21 155.57(12)
P1 Pd P2 C21 -26.90(8)
C2 Pd C1 F2 -111.5(2)
P1 Pd C1 F2 73.88(18)
P2 Pd C1 F2 -99.7(2)
C2 Pd C1 F1 111.4(3)
P1 Pd C1 F1 -63.3(2)
P2 Pd C1 F1 123.07(17)
P1 Pd C1 C2 -174.65(13)
P2 Pd C1 C2 11.7(3)
F2 C1 C2 F3 -4.6(3)
F1 C1 C2 F3 126.7(2)
Pd C1 C2 F3 -116.3(2)
F2 C1 C2 F4 -135.7(2)
F1 C1 C2 F4 -4.4(3)
Pd C1 C2 F4 112.7(2)
F2 C1 C2 Pd 111.7(2)
F1 C1 C2 Pd -117.0(2)
C1 Pd C2 F3 111.0(3)
P1 Pd C2 F3 122.59(19)
P2 Pd C2 F3 -63.2(2)
C1 Pd C2 F4 -109.5(3)
P1 Pd C2 F4 -97.9(2)
P2 Pd C2 F4 76.3(2)
P1 Pd C2 C1 11.6(3)
P2 Pd C2 C1 -174.24(13)
C101 P1 C11 C20 -149.23(19)
C111 P1 C11 C20 -41.5(2)
Pd P1 C11 C20 81.54(19)
C101 P1 C11 C12 42.91(19)
C111 P1 C11 C12 150.67(17)
Pd P1 C11 C12 -86.32(17)
C20 C11 C12 C13 1.1(3)
P1 C11 C12 C13 169.48(18)
C11 C12 C13 C14 2.1(3)
C12 C13 C14 C15 177.0(2)
C12 C13 C14 C19 -1.2(3)
C13 C14 C15 C16 -177.4(2)
C19 C14 C15 C16 0.8(4)
C14 C15 C16 C17 -0.1(4)
C15 C16 C17 C18 -0.8(4)
C16 C17 C18 C19 1.0(4)
C17 C18 C19 C14 -0.3(3)
C17 C18 C19 C20 -179.8(2)
C13 C14 C19 C18 177.7(2)
C15 C14 C19 C18 -0.6(3)
C13 C14 C19 C20 -2.8(3)
C15 C14 C19 C20 178.9(2)
C12 C11 C20 C19 -5.2(3)
P1 C11 C20 C19 -172.72(16)
C12 C11 C20 C30 174.3(2)
P1 C11 C20 C30 6.7(3)
C18 C19 C20 C11 -174.5(2)
C14 C19 C20 C11 6.0(3)
C18 C19 C20 C30 6.1(3)
C14 C19 C20 C30 -173.4(2)
C211 P2 C21 C30 -65.65(19)
C201 P2 C21 C30 -175.09(18)
Pd P2 C21 C30 63.74(19)
C211 P2 C21 C22 123.24(18)
C201 P2 C21 C22 13.8(2)
Pd P2 C21 C22 -107.38(16)
C30 C21 C22 C23 -3.4(3)
P2 C21 C22 C23 168.00(17)
C21 C22 C23 C24 -1.7(3)
C22 C23 C24 C25 -172.1(2)
C22 C23 C24 C29 6.0(3)
C23 C24 C25 C26 178.1(2)
C29 C24 C25 C26 0.1(3)
C24 C25 C26 C27 2.3(4)
C25 C26 C27 C28 -1.8(4)
C26 C27 C28 C29 -1.2(4)
C23 C24 C29 C28 178.9(2)
C25 C24 C29 C28 -2.9(3)
C23 C24 C29 C30 -5.2(3)
C25 C24 C29 C30 173.0(2)
C27 C28 C29 C24 3.5(3)
C27 C28 C29 C30 -172.3(2)
C22 C21 C30 C29 4.1(3)
P2 C21 C30 C29 -167.08(16)
C22 C21 C30 C20 -177.5(2)
P2 C21 C30 C20 11.4(3)
C24 C29 C30 C21 0.2(3)
C28 C29 C30 C21 176.0(2)
C24 C29 C30 C20 -178.3(2)
C28 C29 C30 C20 -2.5(3)
C11 C20 C30 C21 -77.4(3)
C19 C20 C30 C21 102.0(2)
C11 C20 C30 C29 101.1(2)
C19 C20 C30 C29 -79.5(3)
C11 P1 C101 C106 -147.11(19)
C111 P1 C101 C106 96.5(2)
Pd P1 C101 C106 -29.6(2)
C11 P1 C101 C102 38.7(2)
C111 P1 C101 C102 -77.7(2)
Pd P1 C101 C102 156.15(17)
C106 C101 C102 C103 -1.1(4)
P1 C101 C102 C103 173.0(2)
C101 C102 C103 C104 -0.2(4)
C102 C103 C104 C105 1.0(4)
C103 C104 C105 C106 -0.5(4)
C102 C101 C106 C105 1.6(4)
P1 C101 C106 C105 -172.72(19)
C104 C105 C106 C101 -0.9(4)
C101 P1 C111 C116 -124.00(18)
C11 P1 C111 C116 126.34(17)
Pd P1 C111 C116 8.16(19)
C101 P1 C111 C112 49.3(2)
C11 P1 C111 C112 -60.3(2)
Pd P1 C111 C112 -178.53(16)
C116 C111 C112 C113 -1.1(3)
P1 C111 C112 C113 -174.34(18)
C111 C112 C113 C114 1.6(4)
C112 C113 C114 C115 -1.1(4)
C113 C114 C115 C116 0.2(3)
C114 C115 C116 C111 0.2(3)
C112 C111 C116 C115 0.3(3)
P1 C111 C116 C115 173.90(17)
C211 P2 C201 C206 154.72(19)
C21 P2 C201 C206 -95.1(2)
Pd P2 C201 C206 28.7(2)
C211 P2 C201 C202 -29.9(2)
C21 P2 C201 C202 80.3(2)
Pd P2 C201 C202 -156.01(19)
C206 C201 C202 C203 2.9(4)
P2 C201 C202 C203 -172.4(2)
C201 C202 C203 C204 -0.1(4)
C202 C203 C204 C205 -2.2(4)
C203 C204 C205 C206 1.6(4)
C204 C205 C206 C201 1.2(4)
C202 C201 C206 C205 -3.4(4)
P2 C201 C206 C205 172.1(2)
C201 P2 C211 C216 -100.09(19)
C21 P2 C211 C216 152.94(18)
Pd P2 C211 C216 23.6(2)
C201 P2 C211 C212 78.8(2)
C21 P2 C211 C212 -28.1(2)
Pd P2 C211 C212 -157.49(17)
C216 C211 C212 C213 -0.4(3)
P2 C211 C212 C213 -179.29(19)
C211 C212 C213 C214 0.5(4)
C212 C213 C214 C215 0.2(4)
C213 C214 C215 C216 -1.1(4)
C214 C215 C216 C211 1.2(4)
C212 C211 C216 C215 -0.5(3)
P2 C211 C216 C215 178.46(18)
C33 C31 C32 C34 1.9(9)
C31 C32 C34 C35 -2.1(11)
